data_7052765
loop_
_publ_author_name
'Miu, Chia-Yeh'
'Chi, Hsin-Hung'
'Chen, Szu-Wei'
'Cherng, Jiann-Jang'
'Hsu, Miao-Hsing'
'Huang, Yu-Xin'
'Shieh, Minghuey'

_publ_section_title
;
 Reactions of the \m3-sulfido triiron cluster [SFe3(CO)9]2&#x2212; with
 functionalized organic halides and mercury salts: selective reactivity,
 electrochemistry, and theoretical calculations
;
_journal_issue 11
_journal_name_full 'New Journal of Chemistry'
_journal_page_first 2442
_journal_paper_doi 10.1039/c1nj20279k
_journal_volume 35
_journal_year 2011
_chemical_formula_moiety 'C34 H40 Fe6 Hg N2 O18 S2'
_chemical_formula_sum 'C34 H40 Fe6 Hg N2 O18 S2'
_chemical_formula_weight 1364.49
_chemical_name_systematic
;
?
;
_space_group_IT_number 13
_symmetry_cell_setting monoclinic
_symmetry_space_group_name_Hall '-P 2yac'
_symmetry_space_group_name_H-M 'P 1 2/n 1'
_atom_sites_solution_hydrogens geom
_atom_sites_solution_primary direct
_atom_sites_solution_secondary difmap
_audit_creation_method SHELXL-97
_cell_angle_alpha 90.00
_cell_angle_beta 103.8128(9)
_cell_angle_gamma 90.00
_cell_formula_units_Z 2
_cell_length_a 13.0224(2)
_cell_length_b 8.5294(1)
_cell_length_c 22.1409(3)
_cell_measurement_reflns_used 16881
_cell_measurement_temperature 298(2)
_cell_measurement_theta_max 25.028
_cell_measurement_theta_min 2.037
_cell_volume 2388.14(6)
_computing_cell_refinement 'HKL Scalepack (Otwinowski & Minor 1997)'
_computing_data_collection 'Collect (Nonius BV, 1997-2000)'
_computing_data_reduction 'HKL Denzo and Scalepack (Otwinowski & Minor 19'
_computing_molecular_graphics 'Ortep-3 for Windows (Farrugia, 1997)'
_computing_publication_material 'WinGX publication routines (Farrugia, 1999)'
_computing_structure_refinement 'SHELXL-97 (Sheldrick, 1997)'
_computing_structure_solution 'SHELXS-97 (Sheldrick, 1997)'
_diffrn_ambient_temperature 298(2)
_diffrn_measured_fraction_theta_full 0.992
_diffrn_measured_fraction_theta_max 0.992
_diffrn_measurement_device_type KappaCCD
_diffrn_measurement_method 'CCD rotation images, thick slices'
_diffrn_radiation_monochromator graphite
_diffrn_radiation_source 'fine-focus sealed tube'
_diffrn_radiation_type MoK\a
_diffrn_radiation_wavelength 0.71073
_diffrn_reflns_av_R_equivalents 0.0378
_diffrn_reflns_av_sigmaI/netI 0.0362
_diffrn_reflns_limit_h_max 15
_diffrn_reflns_limit_h_min -10
_diffrn_reflns_limit_k_max 10
_diffrn_reflns_limit_k_min -9
_diffrn_reflns_limit_l_max 26
_diffrn_reflns_limit_l_min -25
_diffrn_reflns_number 12887
_diffrn_reflns_theta_full 25.04
_diffrn_reflns_theta_max 25.04
_diffrn_reflns_theta_min 2.05
_exptl_absorpt_coefficient_mu 5.129
_exptl_absorpt_correction_T_max 0.3104
_exptl_absorpt_correction_T_min 0.2451
_exptl_absorpt_correction_type multi-scan
_exptl_absorpt_process_details
;
?
;
_exptl_crystal_colour black
_exptl_crystal_density_diffrn 1.898
_exptl_crystal_density_method 'not measured'
_exptl_crystal_description prism
_exptl_crystal_F_000 1340
_exptl_crystal_size_max 0.28
_exptl_crystal_size_mid 0.26
_exptl_crystal_size_min 0.22
_refine_diff_density_max 1.091
_refine_diff_density_min -1.640
_refine_diff_density_rms 0.400
_refine_ls_extinction_coef 0.0102(5)
_refine_ls_extinction_expression Fc^*^=kFc[1+0.001xFc^2^\l^3^/sin(2\q)]^-1/4^
_refine_ls_extinction_method SHELXL
_refine_ls_goodness_of_fit_ref 1.183
_refine_ls_hydrogen_treatment noref
_refine_ls_matrix_type full
_refine_ls_number_parameters 286
_refine_ls_number_reflns 4205
_refine_ls_number_restraints 0
_refine_ls_restrained_S_all 1.183
_refine_ls_R_factor_all 0.0441
_refine_ls_R_factor_gt 0.0348
_refine_ls_shift/su_max 0.009
_refine_ls_shift/su_mean 0.000
_refine_ls_structure_factor_coef Fsqd
_refine_ls_weighting_details 'calc w=1/[\s^2^(Fo^2^)+(0.0587P)^2^+0.0000P] where P=(Fo^2^+2Fc^2^)/3'
_refine_ls_weighting_scheme calc
_refine_ls_wR_factor_gt 0.0885
_refine_ls_wR_factor_ref 0.0978
_reflns_number_gt 3830
_reflns_number_total 4205
_reflns_threshold_expression >2sigma(I)
_cod_data_source_file c1nj20279k.txt
_cod_data_source_block 4
_cod_original_sg_symbol_H-M 'P 2/n'
_cod_database_code 7052765

loop_
_symmetry_equiv_pos_as_xyz
'x, y, z'
'-x+1/2, y, -z+1/2'
'-x, -y, -z'
'x-1/2, -y, z-1/2'

loop_
_atom_site_label
_atom_site_type_symbol
_atom_site_fract_x
_atom_site_fract_y
_atom_site_fract_z
_atom_site_U_iso_or_equiv
_atom_site_adp_type
_atom_site_occupancy
_atom_site_symmetry_multiplicity
_atom_site_calc_flag
_atom_site_refinement_flags
Hg1 Hg 0.7500 0.82181(3) 0.2500 0.04064(13) Uani 1 2 d S
Fe1 Fe 0.57397(5) 0.96635(7) 0.27018(3) 0.04373(19) Uani 1 1 d .
Fe2 Fe 0.55801(6) 0.88068(9) 0.38036(3) 0.0502(2) Uani 1 1 d .
Fe3 Fe 0.62974(6) 0.66755(7) 0.31737(3) 0.04197(19) Uani 1 1 d .
S1 S 0.47321(10) 0.77808(15) 0.29208(5) 0.0470(3) Uani 1 1 d .
O1 O 0.5466(3) 0.9813(5) 0.13502(16) 0.0706(11) Uani 1 1 d .
O2 O 0.4125(5) 1.2080(6) 0.2547(3) 0.1090(19) Uani 1 1 d .
O3 O 0.7371(4) 1.1956(4) 0.3271(2) 0.0715(11) Uani 1 1 d .
O4 O 0.4118(4) 1.1227(6) 0.4016(3) 0.0986(16) Uani 1 1 d .
O5 O 0.7587(4) 1.0019(6) 0.4552(2) 0.1002(16) Uani 1 1 d .
O6 O 0.5204(5) 0.6821(5) 0.4799(2) 0.0943(17) Uani 1 1 d .
O7 O 0.8445(4) 0.6666(5) 0.39801(19) 0.0762(12) Uani 1 1 d .
O8 O 0.5727(4) 0.4119(5) 0.3896(2) 0.0833(13) Uani 1 1 d .
O9 O 0.6123(3) 0.4469(4) 0.21399(18) 0.0693(10) Uani 1 1 d .
N1 N 0.3100(3) 0.5587(5) 0.08589(16) 0.0527(10) Uani 1 1 d .
C1 C 0.5618(4) 0.9693(6) 0.1876(2) 0.0511(11) Uani 1 1 d .
C2 C 0.4757(5) 1.1113(7) 0.2625(3) 0.0647(14) Uani 1 1 d .
C3 C 0.6768(5) 1.1017(6) 0.3053(2) 0.0531(12) Uani 1 1 d .
C4 C 0.4704(6) 1.0325(7) 0.3929(3) 0.0686(15) Uani 1 1 d .
C5 C 0.6800(5) 0.9564(7) 0.4243(2) 0.0709(17) Uani 1 1 d .
C6 C 0.5348(5) 0.7574(7) 0.4399(2) 0.0624(14) Uani 1 1 d .
C7 C 0.7619(5) 0.6721(5) 0.3653(2) 0.0524(13) Uani 1 1 d .
C8 C 0.5939(4) 0.5146(6) 0.3622(2) 0.0561(13) Uani 1 1 d .
C9 C 0.6224(4) 0.5373(5) 0.2532(2) 0.0487(11) Uani 1 1 d .
C10 C 0.2827(5) 0.5999(8) 0.0174(2) 0.0742(17) Uani 1 1 d .
H10A H 0.2559 0.5072 -0.0056 0.089 Uiso 1 1 d R
H10B H 0.2295 0.6802 0.0093 0.089 Uiso 1 1 d R
C11 C 0.3730(8) 0.6594(8) -0.0079(4) 0.108(3) Uani 1 1 d .
H11A H 0.3455 0.6790 -0.0515 0.129 Uiso 1 1 d R
H11B H 0.4278 0.5818 -0.0025 0.129 Uiso 1 1 d R
H11C H 0.4014 0.7548 0.0125 0.129 Uiso 1 1 d R
C12 C 0.3566(5) 0.6964(6) 0.1260(3) 0.0671(15) Uani 1 1 d .
H12A H 0.3750 0.6654 0.1689 0.081 Uiso 1 1 d R
H12B H 0.4190 0.7304 0.1139 0.081 Uiso 1 1 d R
C13 C 0.2845(6) 0.8386(7) 0.1211(4) 0.087(2) Uani 1 1 d .
H13A H 0.3193 0.9220 0.1473 0.105 Uiso 1 1 d R
H13B H 0.2217 0.8085 0.1338 0.105 Uiso 1 1 d R
H13C H 0.2658 0.8735 0.0787 0.105 Uiso 1 1 d R
C14 C 0.2087(5) 0.5023(7) 0.1016(3) 0.0757(17) Uani 1 1 d .
H14A H 0.1569 0.5842 0.0917 0.091 Uiso 1 1 d R
H14B H 0.1832 0.4108 0.0774 0.091 Uiso 1 1 d R
C15 C 0.2180(6) 0.4602(9) 0.1683(3) 0.097(2) Uani 1 1 d .
H15A H 0.1506 0.4271 0.1742 0.116 Uiso 1 1 d R
H15B H 0.2419 0.5500 0.1940 0.116 Uiso 1 1 d R
H15C H 0.2682 0.3766 0.1797 0.116 Uiso 1 1 d R
C16 C 0.3938(5) 0.4317(7) 0.0993(2) 0.0656(14) Uani 1 1 d .
H16A H 0.4541 0.4684 0.0855 0.079 Uiso 1 1 d R
H16B H 0.4143 0.4097 0.1430 0.079 Uiso 1 1 d R
C17 C 0.3634(8) 0.2817(8) 0.0646(4) 0.103(3) Uani 1 1 d .
H17A H 0.4199 0.2067 0.0738 0.124 Uiso 1 1 d R
H17B H 0.3435 0.3004 0.0206 0.124 Uiso 1 1 d R
H17C H 0.3037 0.2417 0.0782 0.124 Uiso 1 1 d R

loop_
_atom_site_aniso_label
_atom_site_aniso_U_11
_atom_site_aniso_U_22
_atom_site_aniso_U_33
_atom_site_aniso_U_23
_atom_site_aniso_U_13
_atom_site_aniso_U_12
Hg1 0.04231(18) 0.03783(19) 0.04182(18) 0.000 0.01014(11) 0.000
Fe1 0.0471(4) 0.0378(4) 0.0465(4) 0.0021(3) 0.0114(3) 0.0046(3)
Fe2 0.0609(5) 0.0473(4) 0.0434(4) -0.0067(3) 0.0145(3) -0.0069(3)
Fe3 0.0459(4) 0.0361(4) 0.0431(4) 0.0016(2) 0.0090(3) -0.0033(3)
S1 0.0424(7) 0.0491(7) 0.0487(6) -0.0037(5) 0.0094(5) -0.0039(5)
O1 0.075(3) 0.087(3) 0.0463(19) 0.0101(18) 0.0078(17) 0.009(2)
O2 0.108(4) 0.107(4) 0.116(4) 0.019(3) 0.035(3) 0.069(3)
O3 0.085(3) 0.050(2) 0.080(3) -0.0141(19) 0.021(2) -0.015(2)
O4 0.114(4) 0.070(3) 0.125(4) -0.022(3) 0.055(3) 0.017(3)
O5 0.108(4) 0.100(4) 0.078(3) -0.008(2) -0.008(3) -0.046(3)
O6 0.128(5) 0.099(4) 0.054(2) 0.011(2) 0.018(3) -0.039(3)
O7 0.060(3) 0.096(3) 0.060(2) 0.0156(19) -0.008(2) -0.005(2)
O8 0.102(4) 0.068(3) 0.085(3) 0.021(2) 0.032(3) -0.021(3)
O9 0.079(3) 0.058(2) 0.067(2) -0.0201(19) 0.0104(19) -0.007(2)
N1 0.055(3) 0.053(2) 0.043(2) -0.0017(18) -0.0006(17) 0.000(2)
C1 0.045(3) 0.047(3) 0.061(3) 0.005(2) 0.011(2) 0.006(2)
C2 0.074(4) 0.058(3) 0.065(3) 0.004(3) 0.023(3) 0.014(3)
C3 0.068(3) 0.040(3) 0.053(3) 0.001(2) 0.017(2) 0.007(3)
C4 0.085(4) 0.065(4) 0.062(3) -0.014(3) 0.030(3) -0.009(3)
C5 0.092(5) 0.065(4) 0.052(3) -0.005(3) 0.011(3) -0.021(3)
C6 0.071(4) 0.064(3) 0.050(3) -0.009(3) 0.009(3) -0.019(3)
C7 0.060(4) 0.051(3) 0.045(3) 0.007(2) 0.012(3) -0.003(2)
C8 0.058(3) 0.049(3) 0.061(3) 0.000(2) 0.013(2) -0.005(2)
C9 0.047(3) 0.042(3) 0.055(3) 0.001(2) 0.009(2) -0.002(2)
C10 0.098(5) 0.066(4) 0.051(3) 0.009(3) 0.004(3) 0.017(3)
C11 0.161(9) 0.094(6) 0.084(5) 0.035(4) 0.059(5) 0.047(5)
C12 0.067(4) 0.065(4) 0.067(3) -0.012(3) 0.011(3) -0.007(3)
C13 0.101(6) 0.064(4) 0.101(5) -0.016(3) 0.032(4) -0.002(4)
C14 0.047(3) 0.067(4) 0.104(5) 0.010(3) 0.001(3) -0.004(3)
C15 0.086(5) 0.105(6) 0.111(5) 0.035(4) 0.043(4) 0.009(4)
C16 0.064(4) 0.072(4) 0.059(3) 0.008(3) 0.009(3) 0.013(3)
C17 0.153(8) 0.063(4) 0.095(5) 0.010(4) 0.034(5) 0.027(5)

loop_
_atom_type_symbol
_atom_type_description
_atom_type_scat_dispersion_real
_atom_type_scat_dispersion_imag
_atom_type_scat_source
C C 0.0033 0.0016 'International Tables Vol C Tables 4.2.6.8 and 6.1.1.4'
H H 0.0000 0.0000 'International Tables Vol C Tables 4.2.6.8 and 6.1.1.4'
Fe Fe 0.3463 0.8444 'International Tables Vol C Tables 4.2.6.8 and 6.1.1.4'
Hg Hg -2.3894 9.2266 'International Tables Vol C Tables 4.2.6.8 and 6.1.1.4'
N N 0.0061 0.0033 'International Tables Vol C Tables 4.2.6.8 and 6.1.1.4'
O O 0.0106 0.0060 'International Tables Vol C Tables 4.2.6.8 and 6.1.1.4'
S S 0.1246 0.1234 'International Tables Vol C Tables 4.2.6.8 and 6.1.1.4'

loop_
_geom_angle_atom_site_label_1
_geom_angle_atom_site_label_2
_geom_angle_atom_site_label_3
_geom_angle
_geom_angle_site_symmetry_1
_geom_angle_site_symmetry_3
Fe1 Hg1 Fe1 126.35(3) 2_655 .
Fe1 Hg1 Fe3 61.132(19) 2_655 2_655
Fe1 Hg1 Fe3 156.302(19) . 2_655
Fe1 Hg1 Fe3 156.302(19) 2_655 .
Fe1 Hg1 Fe3 61.132(19) . .
Fe3 Hg1 Fe3 122.67(3) 2_655 .
C2 Fe1 C3 92.3(3) . .
C2 Fe1 C1 90.4(2) . .
C3 Fe1 C1 107.8(2) . .
C2 Fe1 S1 94.4(2) . .
C3 Fe1 S1 142.70(16) . .
C1 Fe1 S1 108.79(16) . .
C2 Fe1 Fe2 93.98(18) . .
C3 Fe1 Fe2 89.62(16) . .
C1 Fe1 Fe2 161.86(16) . .
S1 Fe1 Fe2 53.34(4) . .
C2 Fe1 Hg1 157.1(2) . .
C3 Fe1 Hg1 78.04(17) . .
C1 Fe1 Hg1 73.34(16) . .
S1 Fe1 Hg1 105.94(4) . .
Fe2 Fe1 Hg1 106.53(3) . .
C2 Fe1 Fe3 143.0(2) . .
C3 Fe1 Fe3 108.96(16) . .
C1 Fe1 Fe3 110.25(15) . .
S1 Fe1 Fe3 50.58(4) . .
Fe2 Fe1 Fe3 57.53(2) . .
Hg1 Fe1 Fe3 59.63(2) . .
C6 Fe2 C5 95.6(3) . .
C6 Fe2 C4 94.9(3) . .
C5 Fe2 C4 99.9(3) . .
C6 Fe2 S1 106.80(17) . .
C5 Fe2 S1 146.24(19) . .
C4 Fe2 S1 102.9(2) . .
C6 Fe2 Fe3 97.5(2) . .
C5 Fe2 Fe3 99.2(2) . .
C4 Fe2 Fe3 156.01(19) . .
S1 Fe2 Fe3 53.77(4) . .
C6 Fe2 Fe1 158.79(18) . .
C5 Fe2 Fe1 98.67(18) . .
C4 Fe2 Fe1 97.98(19) . .
S1 Fe2 Fe1 53.86(4) . .
Fe3 Fe2 Fe1 64.76(2) . .
C8 Fe3 C9 91.0(2) . .
C8 Fe3 C7 91.6(2) . .
C9 Fe3 C7 110.2(2) . .
C8 Fe3 S1 96.13(18) . .
C9 Fe3 S1 101.20(16) . .
C7 Fe3 S1 147.52(17) . .
C8 Fe3 Fe2 92.17(18) . .
C9 Fe3 Fe2 154.67(16) . .
C7 Fe3 Fe2 94.85(17) . .
S1 Fe3 Fe2 53.48(4) . .
C8 Fe3 Hg1 157.03(18) . .
C9 Fe3 Hg1 78.14(15) . .
C7 Fe3 Hg1 73.73(16) . .
S1 Fe3 Hg1 105.75(4) . .
Fe2 Fe3 Hg1 106.35(3) . .
C8 Fe3 Fe1 143.70(18) . .
C9 Fe3 Fe1 108.09(15) . .
C7 Fe3 Fe1 109.26(15) . .
S1 Fe3 Fe1 50.77(4) . .
Fe2 Fe3 Fe1 57.71(2) . .
Hg1 Fe3 Fe1 59.236(19) . .
Fe2 S1 Fe3 72.75(5) . .
Fe2 S1 Fe1 72.80(4) . .
Fe3 S1 Fe1 78.65(5) . .
C10 N1 C12 112.0(4) . .
C10 N1 C16 110.4(4) . .
C12 N1 C16 105.7(4) . .
C10 N1 C14 107.0(4) . .
C12 N1 C14 111.2(4) . .
C16 N1 C14 110.6(4) . .
O1 C1 Fe1 173.5(5) . .
O2 C2 Fe1 176.6(5) . .
O3 C3 Fe1 175.3(5) . .
O4 C4 Fe2 176.5(6) . .
O5 C5 Fe2 176.9(5) . .
O6 C6 Fe2 177.5(5) . .
O7 C7 Fe3 175.4(4) . .
O8 C8 Fe3 177.1(5) . .
O9 C9 Fe3 174.5(4) . .
C11 C10 N1 115.6(6) . .
C11 C10 H10A 107.3 . .
N1 C10 H10A 108.0 . .
C11 C10 H10B 106.4 . .
N1 C10 H10B 109.8 . .
H10A C10 H10B 109.5 . .
C10 C11 H11A 107.2 . .
C10 C11 H11B 110.2 . .
H11A C11 H11B 109.4 . .
C10 C11 H11C 111.0 . .
H11A C11 H11C 109.5 . .
H11B C11 H11C 109.5 . .
N1 C12 C13 115.0(5) . .
N1 C12 H12A 109.8 . .
C13 C12 H12A 107.1 . .
N1 C12 H12B 108.6 . .
C13 C12 H12B 106.8 . .
H12A C12 H12B 109.4 . .
C12 C13 H13A 110.7 . .
C12 C13 H13B 108.6 . .
H13A C13 H13B 109.4 . .
C12 C13 H13C 109.0 . .
H13A C13 H13C 109.5 . .
H13B C13 H13C 109.5 . .
C15 C14 N1 115.6(5) . .
C15 C14 H14A 106.7 . .
N1 C14 H14A 108.6 . .
C15 C14 H14B 107.0 . .
N1 C14 H14B 109.5 . .
H14A C14 H14B 109.5 . .
C14 C15 H15A 110.1 . .
C14 C15 H15B 109.4 . .
H15A C15 H15B 109.3 . .
C14 C15 H15C 109.1 . .
H15A C15 H15C 109.5 . .
H15B C15 H15C 109.4 . .
C17 C16 N1 114.9(5) . .
C17 C16 H16A 104.6 . .
N1 C16 H16A 108.1 . .
C17 C16 H16B 109.0 . .
N1 C16 H16B 110.6 . .
H16A C16 H16B 109.5 . .
C16 C17 H17A 111.5 . .
C16 C17 H17B 110.7 . .
H17A C17 H17B 109.5 . .
C16 C17 H17C 106.1 . .
H17A C17 H17C 109.5 . .
H17B C17 H17C 109.5 . .

loop_
_geom_bond_atom_site_label_1
_geom_bond_atom_site_label_2
_geom_bond_distance
_geom_bond_site_symmetry_2
Hg1 Fe1 2.7318(7) 2_655
Hg1 Fe1 2.7318(7) .
Hg1 Fe3 2.7430(7) 2_655
Hg1 Fe3 2.7430(7) .
Fe1 C2 1.758(6) .
Fe1 C3 1.798(6) .
Fe1 C1 1.797(5) .
Fe1 S1 2.1997(14) .
Fe1 Fe2 2.6020(9) .
Fe1 Fe3 2.7842(9) .
Fe2 C6 1.767(6) .
Fe2 C5 1.774(6) .
Fe2 C4 1.791(7) .
Fe2 S1 2.1852(13) .
Fe2 Fe3 2.5969(10) .
Fe3 C8 1.768(5) .
Fe3 C9 1.789(5) .
Fe3 C7 1.794(6) .
Fe3 S1 2.1936(14) .
O1 C1 1.138(6) .
O2 C2 1.148(7) .
O3 C3 1.145(6) .
O4 C4 1.132(7) .
O5 C5 1.155(7) .
O6 C6 1.146(7) .
O7 C7 1.145(7) .
O8 C8 1.135(6) .
O9 C9 1.145(5) .
N1 C10 1.514(6) .
N1 C12 1.510(6) .
N1 C16 1.515(7) .
N1 C14 1.520(7) .
C10 C11 1.507(11) .
C10 H10A 0.9599 .
C10 H10B 0.9601 .
C11 H11A 0.9607 .
C11 H11B 0.9596 .
C11 H11C 0.9608 .
C12 C13 1.522(8) .
C12 H12A 0.9596 .
C12 H12B 0.9592 .
C13 H13A 0.9604 .
C13 H13B 0.9610 .
C13 H13C 0.9592 .
C14 C15 1.498(9) .
C14 H14A 0.9594 .
C14 H14B 0.9599 .
C15 H15A 0.9601 .
C15 H15B 0.9606 .
C15 H15C 0.9595 .
C16 C17 1.496(9) .
C16 H16A 0.9605 .
C16 H16B 0.9588 .
C17 H17A 0.9594 .
C17 H17B 0.9597 .
C17 H17C 0.9608 .
